data_5000372
loop_
_publ_author_name
'Malcolm H. Chisholm'
'Kirsten Folting'
'William E. Streib'
'De-Dong Wu'

_publ_section_title
;
Dinuclear Molybdenum and Tungsten Complexes with Metal-Metal Triple Bonds
Supported by p-tert-Butylcalix[4]arene Ligands
;
_journal_name_full 'Inorganic Chemistry'
_journal_page_first 5219
_journal_page_last 5229
_journal_paper_doi 10.1021/ic990513a
_journal_volume 38
_journal_year 1999
_chemical_formula_moiety '(C92 H120 Mo2 N2 O8), 4(C4 H8 O)'
_chemical_formula_sum 'C108 H152 Mo2 N2 O12'
_chemical_formula_weight 1862.28
_space_group_IT_number 4
_symmetry_cell_setting monoclinic
_symmetry_space_group_name_Hall 'P 2yb'
_symmetry_space_group_name_H-M 'P 1 21 1'
_cell_angle_alpha 90
_cell_angle_beta 94.035(16)
_cell_angle_gamma 90
_cell_formula_units_Z 2
_cell_length_a 13.105(4)
_cell_length_b 18.631(6)
_cell_length_c 20.543(6)
_cell_measurement_reflns_used 128
_cell_measurement_temperature 104
_cell_measurement_theta_max 14.05
_cell_measurement_theta_min 10.05
_cell_volume 5003(3)
_diffrn_ambient_temperature 104
_diffrn_detector_area_resol_mean ?
_diffrn_measured_fraction_theta_full 0
_diffrn_measured_fraction_theta_max 1
_diffrn_measurement_device_type 'refurbished Picker diffractometer'
_diffrn_measurement_method '\q/2\q scans'
_diffrn_radiation_type 'Mo K\a'
_diffrn_radiation_wavelength 0.71069
_diffrn_reflns_av_R_equivalents 0.058
_diffrn_reflns_limit_h_max 14
_diffrn_reflns_limit_h_min -14
_diffrn_reflns_limit_k_max 19
_diffrn_reflns_limit_k_min -19
_diffrn_reflns_limit_l_max 4
_diffrn_reflns_limit_l_min -22
_diffrn_reflns_number 9944
_diffrn_reflns_theta_full 0
_diffrn_reflns_theta_max 22.532
_diffrn_reflns_theta_min 3.11638
_diffrn_standards_decay_% 1.7
_diffrn_standards_interval_count 300
_diffrn_standards_number 4
_exptl_absorpt_coefficient_mu 0.3099
_exptl_absorpt_correction_T_max ?
_exptl_absorpt_correction_T_min ?
_exptl_absorpt_correction_type none
_exptl_absorpt_process_details none
_exptl_crystal_colour black
_exptl_crystal_density_diffrn 1.236
_exptl_crystal_density_meas ?
_exptl_crystal_density_method 'not measured'
_exptl_crystal_description 'trigonal prism'
_exptl_crystal_F_000 1988
_exptl_crystal_size_max 0.30
_exptl_crystal_size_mid 0.30
_exptl_crystal_size_min 0.10
_refine_diff_density_max 0.95
_refine_diff_density_min -0.93
_refine_ls_abs_structure_details none
_refine_ls_abs_structure_Flack ?
_refine_ls_extinction_coef 0.1697E-7
_refine_ls_extinction_expression
;
Larson, A. C. (1967).  Acta Cryst. 23, p. 664.  Eq. (3)
;
_refine_ls_extinction_method Zachariasen
_refine_ls_goodness_of_fit_ref 1.5027
_refine_ls_hydrogen_treatment noref
_refine_ls_matrix_type full
_refine_ls_number_parameters 997
_refine_ls_number_reflns 9943
_refine_ls_R_factor_gt 0.067
_refine_ls_shift/su_max 0.0683
_refine_ls_structure_factor_coef F
_refine_ls_weighting_details w^-1^=\s^2^(F)+(.07F)^2^
_refine_ls_weighting_scheme calc
_refine_ls_wR_factor_ref 0.0662
_reflns_number_gt 7048
_reflns_number_total 8366
_reflns_threshold_expression F^2^>2.33\s(F^2^)
_cod_original_sg_symbol_H-M 'P 21'
_cod_database_code 5000372

loop_
_symmetry_equiv_pos_as_xyz
x,y,z
-x,1/2+y,-z

loop_
_atom_site_label
_atom_site_type_symbol
_atom_site_fract_x
_atom_site_fract_y
_atom_site_fract_z
_atom_site_U_iso_or_equiv
_atom_site_adp_type
_atom_site_occupancy
_atom_site_disorder_group
_atom_site_disorder_assembly
MO1 MO 0.77976(7) 0.1985 0.18404(5) 0.0208(3) Uani 1 0 .
MO2 MO 0.84559(6) 0.28994(8) 0.23968(5) 0.0234(3) Uani 1 0 .
O3 O 0.9015(5) 0.1309(4) 0.1841(4) 0.028(3) Uani 1 0 .
O4 O 0.8099(5) 0.2385(5) 0.0993(4) 0.035(3) Uani 1 0 .
O5 O 0.6337(5) 0.2295(4) 0.1662(4) 0.024(2) Uani 1 0 .
O6 O 0.7391(5) 0.1468(4) 0.2616(3) 0.021(2) Uani 1 0 .
O7 O 0.9616(5) 0.3206(4) 0.1850(4) 0.028(3) Uani 1 0 .
O8 O 0.7576(5) 0.3594(4) 0.1882(4) 0.027(3) Uani 1 0 .
O9 O 0.7516(5) 0.2944(4) 0.3137(4) 0.034(3) Uani 1 0 .
O10 O 0.9365(5) 0.2285(4) 0.2948(4) 0.030(3) Uani 1 0 .
C11 C 0.9297(7) 0.0795(6) 0.2271(5) 0.017(2) Uiso 1 0 .
C12 C 1.0268(7) 0.0804(6) 0.2635(5) 0.022(4) Uani 1 0 .
C13 C 1.0555(8) 0.0208(7) 0.3000(6) 0.034(4) Uani 1 0 .
C14 C 0.9965(8) 0.9586(7) 0.3066(6) 0.033(4) Uani 1 0 .
C15 C 0.8998(8) 0.9592(7) 0.2738(6) 0.032(4) Uani 1 0 .
C16 C 0.8655(8) 0.0184(6) 0.2342(5) 0.021(3) Uiso 1 0 .
C17 C 0.7598(8) 0.0123(6) 0.2005(6) 0.021(3) Uiso 1 0 .
C18 C 0.6748(8) 0.0282(6) 0.2437(6) 0.024(4) Uani 1 0 .
C19 C 0.6048(8) 0.9776(6) 0.2613(6) 0.031(4) Uani 1 0 .
C20 C 0.5246(9) 0.9938(8) 0.3036(7) 0.043(5) Uani 1 0 .
C21 C 0.5145(8) 0.0645(7) 0.3212(6) 0.035(4) Uani 1 0 .
C22 C 0.5834(7) 0.1196(6) 0.3053(5) 0.027(4) Uani 1 0 .
C23 C 0.6668(8) 0.0965(6) 0.2687(5) 0.026(4) Uani 1 0 .
C24 C 0.5813(7) 0.1958(7) 0.3289(5) 0.028(2) Uiso 1 0 .
C25 C 0.6641(8) 0.2129(6) 0.3816(5) 0.029(4) Uani 1 0 .
C26 C 0.6592(8) 0.1833(7) 0.4429(6) 0.040(5) Uani 1 0 .
C27 C 0.7309(8) 0.1922(8) 0.4947(5) 0.041(4) Uani 1 0 .
C28 C 0.8160(9) 0.2344(7) 0.4808(5) 0.036(4) Uani 1 0 .
C29 C 0.8259(8) 0.2663(6) 0.4203(5) 0.025(4) Uani 1 0 .
C30 C 0.7478(8) 0.2597(6) 0.3701(5) 0.023(4) Uani 1 0 .
C31 C 0.9204(8) 0.3126(6) 0.4103(6) 0.031(4) Uani 1 0 .
C32 C 1.0149(8) 0.2690(6) 0.3954(5) 0.025(4) Uani 1 0 .
C33 C 1.0997(9) 0.2656(6) 0.4415(5) 0.034(4) Uani 1 0 .
C34 C 1.1852(9) 0.2234(8) 0.4292(7) 0.049(5) Uani 1 0 .
C35 C 1.1851(7) 0.1868(8) 0.3715(6) 0.038(4) Uani 1 0 .
C36 C 1.1022(7) 0.1875(6) 0.3251(5) 0.023(3) Uani 1 0 .
C37 C 1.0167(8) 0.2291(7) 0.3397(6) 0.031(4) Uani 1 0 .
C38 C 1.0951(7) 0.1448(6) 0.2611(5) 0.025(4) Uani 1 0 .
C39 C 1.0390(9) -0.1083(7) 0.3415(7) 0.045(5) Uani 1 0 .
C40 C 0.0972(12) 0.9082(8) 0.4082(7) 0.057(6) Uani 1 0 .
C41 C 0.1162(11) 0.8582(8) 0.2980(8) 0.065(6) Uani 1 0 .
C42 C 0.9600(12) 0.8342(9) 0.3503(11) 0.091(8) Uani 1 0 .
C43 C 0.4562(10) 0.9322(9) 0.3256(8) 0.059(6) Uani 1 0 .
C44 C 0.4191(15) 0.8831(11) 0.2718(10) 0.096(8) Uani 1 0 .
C45 C 0.3718(13) 0.9569(10) 0.3612(10) 0.096(8) Uani 1 0 .
C46 C 0.5255(13) 0.8826(12) 0.3724(9) 0.094(8) Uani 1 0 .
C47 C 0.7162(9) 0.1645(8) 0.5649(6) 0.049(5) Uani 1 0 .
C48 C 0.6511(15) 0.0993(10) 0.5651(8) 0.087(8) Uani 1 0 .
C49 C 0.6572(10) 0.2245(10) 0.5979(6) 0.065(6) Uani 1 0 .
C50 C 0.8173(11) 0.1534(9) 0.6042(7) 0.061(6) Uani 1 0 .
C51 C 1.2796(12) 0.2263(12) 0.4820(7) 0.085(8) Uani 1 0 .
C52 C 1.3455(14) 0.1570(11) 0.4724(10) 0.087(6) Uiso 1 0 .
C53 C 1.351(2) 0.286(2) 0.4602(16) 0.191(11) Uiso 1 0 .
C54 C 1.2489(18) 0.2221(13) 0.5447(13) 0.132(8) Uiso 1 0 .
C55 C 0.5893(8) 0.2700(7) 0.1191(5) 0.026(4) Uani 1 0 .
C56 C 0.5449(8) 0.3365(7) 0.1340(6) 0.027(4) Uani 1 0 .
C57 C 0.4880(8) 0.3759(7) 0.0855(6) 0.032(4) Uani 1 0 .
C58 C 0.4756(8) 0.3539(7) 0.0213(6) 0.035(4) Uani 1 0 .
C59 C 0.5226(7) 0.2867(8) 0.0062(5) 0.029(4) Uani 1 0 .
C60 C 0.5811(7) 0.2480(6) 0.0540(6) 0.029(4) Uani 1 0 .
C61 C 0.6325(8) 0.1788(6) 0.0323(6) 0.028(4) Uani 1 0 .
C62 C 0.7333(7) 0.1881(7) 0.0026(5) 0.024(4) Uani 1 0 .
C63 C 0.7452(7) 0.1715(6) 0.9346(5) 0.027(4) Uani 1 0 .
C64 C 0.8403(8) 0.1815(6) 0.9084(6) 0.032(4) Uani 1 0 .
C65 C 0.9228(8) 0.2069(6) 0.9485(5) 0.028(4) Uani 1 0 .
C66 C 0.9143(7) 0.2196(5) 0.0160(5) 0.020(4) Uani 1 0 .
C67 C 0.8166(8) 0.2154(6) 0.0403(6) 0.028(4) Uani 1 0 .
C68 C 0.9996(8) 0.2493(6) 0.0603(5) 0.021(4) Uani 1 0 .
C69 C 0.9866(7) 0.3304(7) 0.0705(5) 0.023(4) Uani 1 0 .
C70 C 0.9946(7) 0.3751(6) 0.0181(6) 0.025(4) Uani 1 0 .
C71 C 0.9769(7) 0.4508(6) 0.0173(6) 0.024(4) Uani 1 0 .
C72 C 0.9499(7) 0.4779(6) 0.0778(5) 0.022(4) Uani 1 0 .
C73 C 0.9426(8) 0.4351(6) 0.1333(6) 0.028(3) Uiso 1 0 .
C74 C 0.9615(7) 0.3615(6) 0.1314(5) 0.021(3) Uiso 1 0 .
C75 C 0.9130(8) 0.4685(7) 0.1967(6) 0.031(4) Uani 1 0 .
C76 C 0.7983(8) 0.4856(7) 0.2007(5) 0.027(4) Uani 1 0 .
C77 C 0.7588(9) 0.5544(7) 0.2069(6) 0.032(4) Uani 1 0 .
C78 C 0.6540(8) 0.5681(7) 0.2107(6) 0.033(4) Uani 1 0 .
C79 C 0.5896(9) 0.5071(7) 0.2102(6) 0.035(4) Uani 1 0 .
C80 C 0.6241(8) 0.4380(7) 0.2029(6) 0.029(4) Uani 1 0 .
C81 C 0.7302(8) 0.4279(5) 0.1994(5) 0.020(4) Uani 1 0 .
C82 C 0.5580(8) 0.3715(7) 0.2027(5) 0.026(4) Uani 1 0 .
C83 C 0.4037(8) 0.3928(8) 0.9708(6) 0.041(5) Uani 1 0 .
C84 C 0.3050(10) 0.3508(8) 0.9608(7) 0.054(5) Uani 1 0 .
C85 C 0.4557(11) 0.3984(10) 0.9039(8) 0.073(7) Uani 1 0 .
C86 C 0.3822(9) 0.4673(8) 0.9900(7) 0.047(5) Uani 1 0 .
C87 C 0.8440(9) 0.1659(7) 0.8348(6) 0.034(4) Uani 1 0 .
C88 C 0.8214(10) 0.0869(8) 0.8224(6) 0.049(5) Uani 1 0 .
C89 C 0.9534(9) 0.1809(7) 0.8126(5) 0.035(4) Uani 1 0 .
C90 C 0.7678(9) 0.2129(7) 0.7964(6) 0.047(5) Uani 1 0 .
C91 C 0.9948(7) 0.4955(6) 0.9574(5) 0.022(4) Uani 1 0 .
C92 C 0.9892(9) 0.4509(7) 0.8950(6) 0.040(4) Uani 1 0 .
C93 C 1.1056(9) 0.5285(7) -0.0316(7) 0.039(4) Uani 1 0 .
C94 C 0.9199(9) 0.5601(7) 0.9483(7) 0.045(5) Uani 1 0 .
C95 C 0.6093(10) 0.6456(7) 0.2155(6) 0.042(5) Uani 1 0 .
C96 C 0.5397(11) 0.6580(9) 0.1549(7) 0.059(6) Uani 1 0 .
C97 C 0.6908(10) 0.7024(8) 0.2201(8) 0.068(6) Uani 1 0 .
C98 C 0.5460(12) 0.6496(9) 0.2753(7) 0.062(6) Uani 1 0 .
C99 C 0.7424(9) 0.3759(7) -0.0344(6) 0.032(4) Uani 1 0 .
N100 N 0.7316(7) 0.3937(6) 0.0345(5) 0.035(4) Uani 1 0 .
C101 C 0.6932(9) 0.4682(7) 0.0401(6) 0.042(5) Uani 1 0 .
C102 C 0.9488(12) 0.0908(7) 0.4327(7) 0.048(5) Uani 1 0 .
N103 N 0.8542(8) 0.0874(6) 0.3876(5) 0.037(4) Uani 1 0 .
C104 C 0.7880(9) 0.0279(8) 0.4056(6) 0.041(5) Uani 1 0 .
O105 O 0.3690(10) 0.0691(7) 0.0850(6) 0.096(5) Uani 1 0 .
C106 C 0.3447(10) 0.1363(9) 0.0570(8) 0.063(6) Uani 1 0 .
C107 C 0.3244(10) 0.1832(10) 0.1111(9) 0.066(6) Uani 1 0 .
C108 C 0.3818(11) 0.1516(10) 0.1705(7) 0.061(6) Uani 1 0 .
C109 C 0.408(2) 0.0784(15) 0.1495(11) 0.170(15) Uani 1 0 .
O110 O 1.3092(9) 0.4359(7) 0.2203(9) 0.075(6) Uani 0.8 0 .
C111 C 1.2886(14) 0.4225(13) 0.2741(12) 0.065(9) Uani 0.8 0 .
C112 C 1.2010(19) 0.3743(14) 0.2822(13) 0.098(8) Uiso 0.8 0 .
C113 C 1.2195(12) 0.3278(9) 0.2218(11) 0.055(7) Uani 0.8 0 .
C114 C 1.2467(13) 0.3885(13) 0.1805(9) 0.064(8) Uani 0.8 0 .
O115 O 1.070(2) 0.4884(15) 0.4520(13) 0.072(8) Uiso 0.4 0 .
C116 C 0.971(2) 0.5059(16) 0.4280(15) 0.030(7) Uiso 0.4 0 .
C117 C 0.987(2) 0.5211(18) 0.3506(17) 0.045(9) Uiso 0.4 0 .
C118 C 1.070(3) 0.462(2) 0.343(2) 0.074(11) Uiso 0.4 0 .
C119 C 1.136(3) 0.460(2) 0.406(2) 0.069(11) Uiso 0.4 0 .
C120 C 0.3097 0.9642 0.6216 0.0396 Uiso 0.4 0 .
C121 C 0.4213 -0.0784 0.6144 0.0883 Uiso 0.4 0 .
C122 C 0.4035 0.9035 0.5518 0.0729 Uiso 0.4 0 .
C123 C 0.272 0.9555 0.5588 0.0777 Uiso 0.4 0 .
C124 C 0.4133 0.9895 0.5428 0.0722 Uiso 0.3 0 .
C125 C 0.307 0.0035 0.5887 0.0955 Uiso 0.3 0 .
C126 C 0.318 0.9263 0.537 0.0782 Uiso 0.3 0 .
C127 C 0.4625 -0.034 0.5879 0.0991 Uiso 0.3 0 .
H1 H 1.1218 0.023 0.322 0.0425 Uiso 1 0 .
H2 H 0.8562 0.9188 0.2772 0.0413 Uiso 1 0 .
H3 H 0.7551 0.0462 0.1657 0.0329 Uiso 1 0 .
H4 H 0.7501 -0.0345 0.1839 0.0329 Uiso 1 0 .
H5 H 0.6102 -0.07 0.2452 0.0441 Uiso 1 0 .
H6 H 0.4596 0.0786 0.3471 0.0425 Uiso 1 0 .
H7 H 0.5886 0.2269 0.2925 0.0382 Uiso 1 0 .
H8 H 0.5166 0.2032 0.3453 0.0382 Uiso 1 0 .
H9 H 0.6003 0.1564 0.4518 0.0554 Uiso 1 0 .
H10 H 0.8701 0.242 0.5141 0.051 Uiso 1 0 .
H11 H 0.9049 0.345 0.3748 0.0419 Uiso 1 0 .
H12 H 0.9365 0.3406 0.4489 0.0419 Uiso 1 0 .
H13 H 1.0993 0.2924 0.4804 0.0459 Uiso 1 0 .
H14 H 1.2446 0.159 0.3627 0.0493 Uiso 1 0 .
H15 H 1.162 0.1264 0.2531 0.0382 Uiso 1 0 .
H16 H 1.0706 0.1733 0.2265 0.0382 Uiso 1 0 .
H17 H 0.1237 0.8656 0.4273 0.0678 Uiso 1 0 .
H18 H 0.1503 0.9415 0.4024 0.0678 Uiso 1 0 .
H19 H 0.0493 0.9291 0.436 0.0678 Uiso 1 0 .
H20 H 0.1474 0.8165 0.3182 0.0762 Uiso 1 0 .
H21 H 1.0837 -0.156 0.2567 0.0762 Uiso 1 0 .
H22 H 0.1694 0.8917 0.2898 0.0762 Uiso 1 0 .
H23 H 0.9132 -0.1501 0.3784 0.1074 Uiso 1 0 .
H24 H 0.9244 0.8251 0.3071 0.1074 Uiso 1 0 .
H25 H 0.9923 -0.2089 0.3639 0.1074 Uiso 1 0 .
H26 H 0.3703 0.9098 0.2422 0.105 Uiso 1 0 .
H27 H 0.4736 -0.1312 0.2468 0.105 Uiso 1 0 .
H28 H 0.3853 -0.1563 0.2878 0.105 Uiso 1 0 .
H29 H 0.3957 -0.0171 0.3981 0.1094 Uiso 1 0 .
H30 H 0.3291 0.9883 0.3328 0.1094 Uiso 1 0 .
H31 H 0.3314 0.9175 0.3726 0.1094 Uiso 1 0 .
H32 H 0.489 -0.1577 0.3869 0.1082 Uiso 1 0 .
H33 H 0.5832 -0.1365 0.3493 0.1082 Uiso 1 0 .
H34 H 0.5549 -0.0918 0.4091 0.1082 Uiso 1 0 .
H35 H 0.5875 0.1091 0.5422 0.0916 Uiso 1 0 .
H36 H 0.6847 0.0613 0.5452 0.0916 Uiso 1 0 .
H37 H 0.6404 0.0873 0.6092 0.0916 Uiso 1 0 .
H38 H 0.6977 0.2668 0.5976 0.076 Uiso 1 0 .
H39 H 0.5941 0.2308 0.5759 0.076 Uiso 1 0 .
H40 H 0.6506 0.2102 0.6422 0.076 Uiso 1 0 .
H41 H 0.8057 0.1447 0.647 0.0724 Uiso 1 0 .
H42 H 0.8524 0.1156 0.5849 0.0724 Uiso 1 0 .
H43 H 0.856 0.1972 0.6002 0.0724 Uiso 1 0 .
H44 H 1.3041 0.1136 0.4872 0.1349 Uiso 1 0 .
H45 H 1.3572 0.1482 0.4297 0.1349 Uiso 1 0 .
H46 H 1.4034 0.1581 0.5008 0.1349 Uiso 1 0 .
H47 H 1.406 0.2865 0.49 0.2878 Uiso 1 0 .
H48 H 1.363 0.2799 0.4179 0.2878 Uiso 1 0 .
H49 H 1.3093 0.3294 0.4657 0.2878 Uiso 1 0 .
H50 H 1.2055 0.2609 0.5537 0.2409 Uiso 1 0 .
H51 H 1.2112 0.1777 0.5533 0.2409 Uiso 1 0 .
H52 H 1.3072 0.2225 0.5756 0.2409 Uiso 1 0 .
H53 H 0.4576 0.4205 0.0983 0.0437 Uiso 1 0 .
H54 H 0.5135 0.2681 -0.0368 0.0412 Uiso 1 0 .
H55 H 0.6448 0.1492 0.0702 0.0419 Uiso 1 0 .
H56 H 0.5878 0.1559 0.0017 0.0419 Uiso 1 0 .
H57 H 0.6885 0.1535 -0.0911 0.0383 Uiso 1 0 .
H58 H 0.9865 0.2155 -0.0696 0.0398 Uiso 1 0 .
H59 H 0.9995 0.2261 0.1015 0.0314 Uiso 1 0 .
H60 H 1.0623 0.241 0.0416 0.0314 Uiso 1 0 .
H61 H 1.0114 0.3528 -0.0204 0.0394 Uiso 1 0 .
H62 H 0.9378 0.5274 0.0819 0.0367 Uiso 1 0 .
H63 H 0.9351 0.438 0.2315 0.0415 Uiso 1 0 .
H64 H 0.9497 0.5136 0.2018 0.0415 Uiso 1 0 .
H65 H 0.8057 0.5949 0.2077 0.0492 Uiso 1 0 .
H66 H 0.5196 0.5144 0.2135 0.053 Uiso 1 0 .
H67 H 0.4932 0.3836 0.2159 0.0414 Uiso 1 0 .
H68 H 0.5903 0.3373 0.2312 0.0414 Uiso 1 0 .
H69 H 0.2748 0.3438 0.0008 0.0696 Uiso 1 0 .
H70 H 0.2594 0.3724 0.9299 0.0696 Uiso 1 0 .
H71 H 0.3215 0.3026 0.9444 0.0696 Uiso 1 0 .
H72 H 0.4729 0.3505 -0.111 0.0995 Uiso 1 0 .
H73 H 0.4086 0.4184 -0.1294 0.0995 Uiso 1 0 .
H74 H 0.5155 0.4261 -0.0925 0.0995 Uiso 1 0 .
H75 H 0.4436 0.4931 0.9998 0.061 Uiso 1 0 .
H76 H 0.3403 0.4909 -0.0419 0.061 Uiso 1 0 .
H77 H 0.3456 0.4662 0.0304 0.061 Uiso 1 0 .
H78 H 0.7559 0.0762 -0.1634 0.0604 Uiso 1 0 .
H79 H 0.8225 0.0783 0.7771 0.0604 Uiso 1 0 .
H80 H 0.8718 0.0588 0.8457 0.0604 Uiso 1 0 .
H81 H 0.0016 0.1509 0.8365 0.0481 Uiso 1 0 .
H82 H 0.9541 0.1703 0.7674 0.0481 Uiso 1 0 .
H83 H 0.9695 0.2294 0.8204 0.0481 Uiso 1 0 .
H84 H 0.786 0.2618 -0.1969 0.0589 Uiso 1 0 .
H85 H 0.7691 0.202 -0.2491 0.0589 Uiso 1 0 .
H86 H 0.7009 0.2049 0.8096 0.0589 Uiso 1 0 .
H87 H 0.9205 0.4315 -0.1123 0.0562 Uiso 1 0 .
H88 H 1.0003 0.4814 -0.1415 0.0562 Uiso 1 0 .
H89 H 1.0363 0.4139 -0.1021 0.0562 Uiso 1 0 .
H90 H 0.153 0.4905 0.9723 0.0551 Uiso 1 0 .
H91 H 1.118 0.5577 -0.068 0.0551 Uiso 1 0 .
H92 H 1.1089 0.5566 0.0068 0.0551 Uiso 1 0 .
H93 H 0.9252 0.5885 -0.0132 0.0538 Uiso 1 0 .
H94 H 0.9391 0.588 -0.0876 0.0538 Uiso 1 0 .
H95 H 0.8529 0.5428 -0.0597 0.0538 Uiso 1 0 .
H96 H 0.507 0.703 0.1567 0.071 Uiso 1 0 .
H97 H 0.5784 0.6561 0.1172 0.071 Uiso 1 0 .
H98 H 0.4888 0.6209 0.151 0.071 Uiso 1 0 .
H99 H 0.7314 0.6965 0.2607 0.0776 Uiso 1 0 .
H100 H 0.7319 0.699 0.1852 0.0776 Uiso 1 0 .
H101 H 0.6588 0.7486 0.2208 0.0776 Uiso 1 0 .
H102 H 0.5176 0.6959 0.2785 0.0725 Uiso 1 0 .
H103 H 0.4936 0.6146 0.2717 0.0725 Uiso 1 0 .
H104 H 0.5898 0.6401 0.3138 0.0725 Uiso 1 0 .
H105 H 0.7674 0.3283 -0.0369 0.045 Uiso 1 0 .
H106 H 0.6781 0.3799 -0.0581 0.045 Uiso 1 0 .
H107 H 0.7896 0.4083 -0.0514 0.045 Uiso 1 0 .
H108 H 0.7401 0.5007 0.0228 0.0529 Uiso 1 0 .
H109 H 0.6283 0.4729 0.0165 0.0529 Uiso 1 0 .
H110 H 0.6861 0.4794 0.0848 0.0529 Uiso 1 0 .
H111 H 0.9834 0.0462 0.4314 0.0594 Uiso 1 0 .
H112 H 0.9899 0.1283 0.4198 0.0594 Uiso 1 0 .
H113 H 0.9281 0.0988 0.4757 0.0594 Uiso 1 0 .
H114 H 0.7683 0.0357 0.4501 0.0575 Uiso 1 0 .
H115 H 0.7278 0.0253 0.3779 0.0575 Uiso 1 0 .
H116 H 0.8234 0.9832 0.4055 0.0575 Uiso 1 0 .
H117 H 0.4003 0.1537 0.0332 0.0756 Uiso 1 0 .
H118 H 0.2854 0.133 0.0264 0.0756 Uiso 1 0 .
H119 H 0.349 0.2315 0.1034 0.0818 Uiso 1 0 .
H120 H 0.2536 0.1863 0.1173 0.0818 Uiso 1 0 .
H121 H 0.4441 0.1783 0.1826 0.0779 Uiso 1 0 .
H122 H 0.3415 0.1526 0.208 0.0779 Uiso 1 0 .
H123 H 0.3715 0.0448 0.1774 0.1842 Uiso 1 0 .
H124 H 0.4764 0.0697 0.155 0.1842 Uiso 1 0 .
H125 H 1.3516 0.4091 0.298 0.0799 Uiso 0.8 0 .
H126 H 1.2643 0.4655 0.2932 0.0799 Uiso 0.8 0 .
H127 H 1.2383 0.3376 0.3213 0.2468 Uiso 0.8 0 .
H128 H 1.1509 0.3866 0.2922 0.2468 Uiso 0.8 0 .
H129 H 1.2669 0.2908 0.2229 0.0722 Uiso 0.8 0 .
H130 H 1.1521 0.3089 0.2081 0.0722 Uiso 0.8 0 .
H131 H 1.1863 0.4131 0.1614 0.0795 Uiso 0.8 0 .
H132 H 1.283 0.3714 0.1439 0.0795 Uiso 0.8 0 .
H133 H 0.9235 0.4662 0.4318 0.0441 Uiso 0.4 0 .
H134 H 0.9455 0.546 0.449 0.0441 Uiso 0.4 0 .
H135 H 0.9252 0.5165 0.3267 0.0526 Uiso 0.4 0 .
H136 H 1.0139 0.5682 0.3482 0.0526 Uiso 0.4 0 .
H137 H 1.0174 0.4317 0.3227 0.1692 Uiso 0.4 0 .
H138 H 1.0911 0.4922 0.3038 0.1692 Uiso 0.4 0 .
H139 H 1.1974 0.4775 0.4053 0.0954 Uiso 0.4 0 .
H140 H 1.1417 0.4049 0.4131 0.0954 Uiso 0.4 0 .

loop_
_atom_type_symbol
_atom_type_description
_atom_type_scat_dispersion_real
_atom_type_scat_dispersion_imag
_atom_type_scat_source
MO Mo -1.825 0.688 'International Tables Vol. IV (1974) Table 2.2B'
O O 0.008 0.006 'International Tables Vol. IV (1974) Table 2.2B'
N N 0.004 0.003 'International Tables Vol. IV (1974) Table 2.2B'
C C 0.002 0.002 'International Tables Vol. IV (1974) Table 2.2B'
H H 0 0 'International Tables Vol. IV (1974) Table 2.2B'
